data_1572062
loop_
_publ_author_name
'K\"orner, Lukas'
'Bockfeld, Dirk'
'Bannenberg, Thomas'
'Tamm, Matthias'

_publ_section_title
;
 2,3-Diamino-4,5-diarylcyclopentadienone iron carbonyl complexes as
 catalysts for reductive amination reactions
;
_journal_issue 16
_journal_name_full 'Catalysis Science &amp; Technology'
_journal_page_first 4522
_journal_page_last 4532
_journal_paper_doi 10.1039/D4CY00372A
_journal_volume 14
_journal_year 2024
_chemical_formula_moiety 'C35 H41 Fe N3 O3, 0.705(C7 H8), 0.295(C6 H14)'
_chemical_formula_sum 'C41.71 H50.77 Fe N3 O3'
_chemical_formula_weight 697.93
_space_group_crystal_system monoclinic
_space_group_IT_number 14
_space_group_name_Hall '-P 2yn'
_space_group_name_H-M_alt 'P 1 21/n 1'
_atom_sites_solution_hydrogens geom
_atom_sites_solution_primary iterative
_atom_sites_solution_secondary difmap
_audit_creation_method SHELXL-2018/3
_audit_update_record
;
2024-03-06 deposited with the CCDC.	2024-07-05 downloaded from the CCDC.
;
_cell_angle_alpha 90
_cell_angle_beta 113.551(6)
_cell_angle_gamma 90
_cell_formula_units_Z 4
_cell_length_a 11.1925(5)
_cell_length_b 28.2554(8)
_cell_length_c 12.9763(6)
_cell_measurement_reflns_used 36595
_cell_measurement_temperature 100(2)
_cell_measurement_theta_max 35.9520
_cell_measurement_theta_min 2.1060
_cell_volume 3761.9(3)
_computing_cell_refinement 'CrysAlisPro 1.171.42.64a (Rigaku OD, 2022)'
_computing_data_collection 'CrysAlisPro 1.171.42.64a (Rigaku OD, 2022)'
_computing_data_reduction 'CrysAlisPro 1.171.42.64a (Rigaku OD, 2022)'
_computing_publication_material 'OLEX2 v1.3 (O. V. Dolomanov et al., J. Appl. Cryst., 2009, 42, 339-341)'
_computing_structure_refinement 'SHELXL-2018/3 (G. M. Sheldrick, Acta Cryst., 2015, C71, 3-8)'
_computing_structure_solution 'SHELXT 2018/2 (G. M. Sheldrick, Acta Cryst., 2015, A71, 3-8)'
_diffrn_ambient_environment N~2~
_diffrn_ambient_temperature 100(2)
_diffrn_detector 'Hybrid Pixel Array Detector'
_diffrn_detector_area_resol_mean 10.0000
_diffrn_detector_type HyPix
_diffrn_measured_fraction_theta_full 1.000
_diffrn_measured_fraction_theta_max 1.000
_diffrn_measurement_device 'four-circle diffractometer'
_diffrn_measurement_device_type 'XtaLAB Synergy, Single source at offset/far, HyPix'
_diffrn_measurement_method '\w scans'
_diffrn_radiation_monochromator mirror
_diffrn_radiation_probe x-ray
_diffrn_radiation_type 'Mo K\a'
_diffrn_radiation_wavelength 0.71073
_diffrn_reflns_av_R_equivalents 0.0712
_diffrn_reflns_av_unetI/netI 0.0408
_diffrn_reflns_Laue_measured_fraction_full 1.000
_diffrn_reflns_Laue_measured_fraction_max 1.000
_diffrn_reflns_limit_h_max 16
_diffrn_reflns_limit_h_min -16
_diffrn_reflns_limit_k_max 42
_diffrn_reflns_limit_k_min -42
_diffrn_reflns_limit_l_max 19
_diffrn_reflns_limit_l_min -19
_diffrn_reflns_number 133590
_diffrn_reflns_point_group_measured_fraction_full 1.000
_diffrn_reflns_point_group_measured_fraction_max 1.000
_diffrn_reflns_theta_full 25.242
_diffrn_reflns_theta_max 32.577
_diffrn_reflns_theta_min 2.112
_diffrn_source 'micro-focus sealed X-ray tube'
_diffrn_source_type 'PhotonJet (Mo) X-ray Source'
_exptl_absorpt_coefficient_mu 0.442
_exptl_absorpt_correction_T_max 1.000
_exptl_absorpt_correction_T_min 0.516
_exptl_absorpt_correction_type gaussian
_exptl_absorpt_process_details
;
CrysAlisPro 1.171.42.64a (Rigaku Oxford Diffraction, 2022)
Numerical absorption correction based on gaussian integration over
a multifaceted crystal model
Empirical absorption correction using spherical harmonics,
implemented in SCALE3 ABSPACK scaling algorithm.
;
_exptl_crystal_colour orange
_exptl_crystal_density_diffrn 1.232
_exptl_crystal_description irregular
_exptl_crystal_F_000 1488
_exptl_crystal_size_max 0.230
_exptl_crystal_size_mid 0.190
_exptl_crystal_size_min 0.050
_refine_diff_density_max 0.833
_refine_diff_density_min -0.784
_refine_diff_density_rms 0.072
_refine_ls_extinction_method none
_refine_ls_goodness_of_fit_ref 1.125
_refine_ls_hydrogen_treatment constr
_refine_ls_matrix_type full
_refine_ls_number_parameters 547
_refine_ls_number_reflns 13691
_refine_ls_number_restraints 247
_refine_ls_restrained_S_all 1.131
_refine_ls_R_factor_all 0.0916
_refine_ls_R_factor_gt 0.0675
_refine_ls_shift/su_max 0.001
_refine_ls_shift/su_mean 0.000
_refine_ls_structure_factor_coef Fsqd
_refine_ls_weighting_details 'w=1/[\s^2^(Fo^2^)+(0.0466P)^2^+4.2590P] where P=(Fo^2^+2Fc^2^)/3'
_refine_ls_weighting_scheme calc
_refine_ls_wR_factor_gt 0.1425
_refine_ls_wR_factor_ref 0.1516
_reflns_Friedel_coverage 0.000
_reflns_number_gt 10581
_reflns_number_total 13691
_reflns_threshold_expression 'I > 2\s(I)'
_cod_data_source_file d4cy00372a3.cif
_cod_data_source_block lk43db
_cod_depositor_comments 'Adding full bibliography for 1572060--1572070.cif.'
_cod_original_sg_symbol_H-M 'P 21/n'
_cod_database_code 1572062
_shelx_shelxl_version_number 2018/3
_shelx_space_group_comment
;
The symmetry employed for this shelxl refinement is uniquely defined
by the following loop, which should always be used as a source of
symmetry information in preference to the above space-group names.
They are only intended as comments.
;
_shelx_estimated_absorpt_t_min 0.905
_shelx_estimated_absorpt_t_max 0.978
_oxdiff_exptl_absorpt_empirical_full_min 0.839
_oxdiff_exptl_absorpt_empirical_full_max 1.325
_oxdiff_exptl_absorpt_empirical_details
;
Empirical correction (ABSPACK) includes:
- Absorption correction using spherical harmonics
- Frame scaling
- Detector area scaling
;

loop_
_space_group_symop_operation_xyz
'x, y, z'
'-x+1/2, y+1/2, -z+1/2'
'-x, -y, -z'
'x-1/2, -y-1/2, z-1/2'

loop_
_atom_site_label
_atom_site_type_symbol
_atom_site_fract_x
_atom_site_fract_y
_atom_site_fract_z
_atom_site_U_iso_or_equiv
_atom_site_adp_type
_atom_site_occupancy
_atom_site_site_symmetry_order
_atom_site_calc_flag
_atom_site_refinement_flags_posn
_atom_site_refinement_flags_adp
_atom_site_refinement_flags_occupancy
_atom_site_disorder_assembly
_atom_site_disorder_group
Fe1 Fe 0.36174(3) 0.36542(2) 0.31199(2) 0.01937(7) Uani 1 1 d . . . . .
O1 O 0.61798(15) 0.40762(5) 0.53132(13) 0.0263(3) Uani 1 1 d . . . . .
O2 O 0.31054(17) 0.33820(6) 0.08044(13) 0.0332(3) Uani 1 1 d . . . . .
O3 O 0.08047(16) 0.37964(6) 0.24091(16) 0.0360(4) Uani 1 1 d . . . . .
N1 N 0.67269(16) 0.35096(6) 0.35669(15) 0.0224(3) Uani 1 1 d . . . . .
N2 N 0.49123(15) 0.26603(5) 0.30117(14) 0.0191(3) Uani 1 1 d . . . . .
N3 N 0.40178(18) 0.43241(6) 0.31179(16) 0.0258(3) Uani 1 1 d . . . . .
C1 C 0.55416(19) 0.37271(6) 0.48110(16) 0.0207(3) Uani 1 1 d . . . . .
C2 C 0.57198(18) 0.34457(6) 0.39162(16) 0.0196(3) Uani 1 1 d . . . . .
C3 C 0.48652(17) 0.30379(6) 0.36769(15) 0.0174(3) Uani 1 1 d . . . . .
C4 C 0.40019(18) 0.31027(6) 0.42457(16) 0.0184(3) Uani 1 1 d . . . . .
C5 C 0.43449(19) 0.35432(6) 0.48629(17) 0.0202(3) Uani 1 1 d . . . . .
C6 C 0.6473(2) 0.34679(7) 0.23762(18) 0.0258(4) Uani 1 1 d . . . . .
H6A H 0.571297 0.325814 0.200349 0.031 Uiso 1 1 calc R U . . .
H6B H 0.723644 0.332186 0.229789 0.031 Uiso 1 1 calc R U . . .
C7 C 0.6201(2) 0.39534(8) 0.1793(2) 0.0309(5) Uani 1 1 d . . . . .
H7A H 0.607872 0.391626 0.099893 0.037 Uiso 1 1 calc R U . . .
H7B H 0.538836 0.408693 0.180513 0.037 Uiso 1 1 calc R U . . .
C8 C 0.7336(3) 0.42922(9) 0.2392(2) 0.0380(5) Uani 1 1 d . . . . .
H8A H 0.812371 0.417883 0.229767 0.046 Uiso 1 1 calc R U . . .
H8B H 0.711825 0.461066 0.204930 0.046 Uiso 1 1 calc R U . . .
C9 C 0.7615(2) 0.43226(8) 0.3639(2) 0.0331(5) Uani 1 1 d . . . . .
H9A H 0.687617 0.447967 0.373568 0.040 Uiso 1 1 calc R U . . .
H9B H 0.840590 0.451619 0.402666 0.040 Uiso 1 1 calc R U . . .
C10 C 0.7817(2) 0.38302(7) 0.4164(2) 0.0264(4) Uani 1 1 d . . . . .
H10A H 0.862931 0.369305 0.416112 0.032 Uiso 1 1 calc R U . . .
H10B H 0.792304 0.385799 0.495688 0.032 Uiso 1 1 calc R U . . .
C11 C 0.37803(18) 0.23481(7) 0.25168(17) 0.0215(4) Uani 1 1 d . . . . .
H11A H 0.296935 0.253243 0.233623 0.026 Uiso 1 1 calc R U . . .
H11B H 0.381284 0.209836 0.306242 0.026 Uiso 1 1 calc R U . . .
C12 C 0.3779(2) 0.21219(7) 0.14488(18) 0.0255(4) Uani 1 1 d . . . . .
H12A H 0.367143 0.237077 0.088137 0.031 Uiso 1 1 calc R U . . .
H12B H 0.303493 0.190054 0.113478 0.031 Uiso 1 1 calc R U . . .
C13 C 0.5049(2) 0.18547(7) 0.1695(2) 0.0280(4) Uani 1 1 d . . . . .
H13A H 0.505809 0.173084 0.098491 0.034 Uiso 1 1 calc R U . . .
H13B H 0.510809 0.158248 0.219372 0.034 Uiso 1 1 calc R U . . .
C14 C 0.6221(2) 0.21812(7) 0.22612(19) 0.0261(4) Uani 1 1 d . . . . .
H14A H 0.703525 0.199542 0.248050 0.031 Uiso 1 1 calc R U . . .
H14B H 0.622806 0.242770 0.172162 0.031 Uiso 1 1 calc R U . . .
C15 C 0.61696(19) 0.24158(7) 0.32978(18) 0.0230(4) Uani 1 1 d . . . . .
H15A H 0.628290 0.217326 0.388003 0.028 Uiso 1 1 calc R U . . .
H15B H 0.689107 0.264673 0.360841 0.028 Uiso 1 1 calc R U . . .
C16 C 0.31912(18) 0.27322(6) 0.44818(16) 0.0189(3) Uani 1 1 d . . . . .
C17 C 0.37947(19) 0.23398(7) 0.51566(17) 0.0216(4) Uani 1 1 d . . . . .
C18 C 0.3013(2) 0.20168(7) 0.54186(17) 0.0249(4) Uani 1 1 d . . . . .
H18 H 0.340831 0.175179 0.587919 0.030 Uiso 1 1 calc R U . . .
C19 C 0.1671(2) 0.20739(8) 0.50215(18) 0.0257(4) Uani 1 1 d . . . . .
H19 H 0.116457 0.184724 0.521049 0.031 Uiso 1 1 calc R U . . .
C20 C 0.10591(19) 0.24591(7) 0.43506(17) 0.0233(4) Uani 1 1 d . . . . .
C21 C 0.18409(19) 0.27852(7) 0.41049(17) 0.0211(3) Uani 1 1 d . . . . .
H21 H 0.144074 0.305444 0.366355 0.025 Uiso 1 1 calc R U . . .
C22 C 0.5241(2) 0.22454(8) 0.56099(19) 0.0277(4) Uani 1 1 d . . . . .
H22A H 0.540574 0.196875 0.523025 0.042 Uiso 1 1 calc R U . . .
H22B H 0.556901 0.218431 0.641966 0.042 Uiso 1 1 calc R U . . .
H22C H 0.568692 0.252175 0.547420 0.042 Uiso 1 1 calc R U . . .
C23 C -0.0397(2) 0.25169(9) 0.3882(2) 0.0333(5) Uani 1 1 d . . . . .
H23A H -0.075898 0.246222 0.306863 0.050 Uiso 1 1 calc R U . . .
H23B H -0.061231 0.283849 0.403365 0.050 Uiso 1 1 calc R U . . .
H23C H -0.076870 0.228763 0.423847 0.050 Uiso 1 1 calc R U . . .
C24 C 0.3887(2) 0.37005(7) 0.57419(18) 0.0231(4) Uani 1 1 d . . . . .
C25 C 0.4669(2) 0.36099(7) 0.68763(19) 0.0271(4) Uani 1 1 d . . . . .
C26 C 0.4225(3) 0.37620(8) 0.7685(2) 0.0328(5) Uani 1 1 d . . . . .
H26 H 0.473865 0.369751 0.845512 0.039 Uiso 1 1 calc R U . . .
C27 C 0.3062(2) 0.40034(8) 0.7402(2) 0.0330(5) Uani 1 1 d . . . . .
H27 H 0.278862 0.410131 0.797459 0.040 Uiso 1 1 calc R U . . .
C28 C 0.2295(2) 0.41027(8) 0.6288(2) 0.0308(5) Uani 1 1 d . . . . .
C29 C 0.2723(2) 0.39480(7) 0.5470(2) 0.0262(4) Uani 1 1 d . . . . .
H29 H 0.220320 0.401391 0.470244 0.031 Uiso 1 1 calc R U . . .
C30 C 0.5953(3) 0.33571(10) 0.7234(2) 0.0375(5) Uani 1 1 d . . . . .
H30A H 0.580186 0.302558 0.699490 0.056 Uiso 1 1 calc R U . . .
H30B H 0.640870 0.337183 0.805391 0.056 Uiso 1 1 calc R U . . .
H30C H 0.648689 0.350911 0.688596 0.056 Uiso 1 1 calc R U . . .
C31 C 0.1040(2) 0.43744(9) 0.5964(3) 0.0392(6) Uani 1 1 d . . . . .
H31A H 0.034124 0.415804 0.592955 0.059 Uiso 1 1 calc R U . . .
H31B H 0.081820 0.452101 0.522553 0.059 Uiso 1 1 calc R U . . .
H31C H 0.114524 0.462094 0.652431 0.059 Uiso 1 1 calc R U . . .
C32 C 0.3316(2) 0.35030(7) 0.17029(18) 0.0242(4) Uani 1 1 d . . . . .
C33 C 0.1913(2) 0.37370(7) 0.27295(19) 0.0260(4) Uani 1 1 d . . . . .
C34 C 0.4317(3) 0.47106(8) 0.3184(2) 0.0358(5) Uani 1 1 d . . . . .
C35 C 0.4702(4) 0.52067(10) 0.3246(4) 0.0797(14) Uani 1 1 d . . . . .
H35A H 0.432975 0.534607 0.249135 0.120 Uiso 1 1 calc R U . . .
H35B H 0.565421 0.522900 0.354721 0.120 Uiso 1 1 calc R U . . .
H35C H 0.437898 0.537838 0.373897 0.120 Uiso 1 1 calc R U . . .
C36A C 0.0901(6) 0.4750(2) 0.9223(5) 0.0434(17) Uani 0.404(3) 1 d G U P A 1
C37A C 0.0528(8) 0.4287(2) 0.9303(6) 0.057(2) Uani 0.404(3) 1 d G U P A 1
H37C H 0.103115 0.409832 0.993252 0.069 Uiso 0.404(3) 1 calc R U P A 1
C38A C -0.0583(8) 0.4101(2) 0.8460(8) 0.083(3) Uani 0.404(3) 1 d G U P A 1
H38C H -0.083836 0.378400 0.851470 0.100 Uiso 0.404(3) 1 calc R U P A 1
C39A C -0.1320(6) 0.4377(3) 0.7539(7) 0.072(3) Uani 0.404(3) 1 d G U P A 1
H39C H -0.207890 0.424928 0.696321 0.086 Uiso 0.404(3) 1 calc R U P A 1
C40A C -0.0946(7) 0.4840(3) 0.7459(5) 0.069(3) Uani 0.404(3) 1 d G U P A 1
H40C H -0.144993 0.502888 0.682952 0.082 Uiso 0.404(3) 1 calc R U P A 1
C41A C 0.0164(7) 0.5027(2) 0.8302(6) 0.0482(18) Uani 0.404(3) 1 d G U P A 1
H41D H 0.041959 0.534321 0.824733 0.058 Uiso 0.404(3) 1 calc R U P A 1
C42A C 0.2068(9) 0.4934(5) 1.0139(8) 0.081(3) Uani 0.404(3) 1 d . U P A 1
H42A H 0.206259 0.483740 1.086274 0.121 Uiso 0.404(3) 1 calc R U P A 1
H42B H 0.207475 0.528039 1.009853 0.121 Uiso 0.404(3) 1 calc R U P A 1
H42C H 0.284762 0.480749 1.006961 0.121 Uiso 0.404(3) 1 calc R U P A 1
C42B C -0.1404(14) 0.4953(4) 0.6594(12) 0.067(3) Uani 0.301(3) 1 d . U P B 2
H42D H -0.210961 0.478057 0.600619 0.100 Uiso 0.301(3) 1 calc R U P B 2
H42E H -0.072525 0.503111 0.632456 0.100 Uiso 0.301(3) 1 calc R U P B 2
H42F H -0.174994 0.524502 0.677612 0.100 Uiso 0.301(3) 1 calc R U P B 2
C36B C -0.0865(10) 0.4666(3) 0.7571(7) 0.046(2) Uani 0.301(3) 1 d G U P B 2
C41B C -0.1424(8) 0.4264(3) 0.7812(7) 0.050(3) Uani 0.301(3) 1 d G U P B 2
H41E H -0.222733 0.414673 0.727603 0.061 Uiso 0.301(3) 1 calc R U P B 2
C40B C -0.0809(9) 0.4035(3) 0.8838(7) 0.048(2) Uani 0.301(3) 1 d G U P B 2
H40D H -0.119165 0.376107 0.900264 0.057 Uiso 0.301(3) 1 calc R U P B 2
C39B C 0.0366(9) 0.4207(4) 0.9622(6) 0.060(3) Uani 0.301(3) 1 d G U P B 2
H39D H 0.078604 0.405087 1.032326 0.073 Uiso 0.301(3) 1 calc R U P B 2
C38B C 0.0925(9) 0.4609(4) 0.9381(9) 0.081(5) Uani 0.301(3) 1 d G U P B 2
H38D H 0.172806 0.472632 0.991729 0.097 Uiso 0.301(3) 1 calc R U P B 2
C37B C 0.0310(11) 0.4838(3) 0.8355(10) 0.071(4) Uani 0.301(3) 1 d G U P B 2
H37D H 0.069240 0.511199 0.819067 0.085 Uiso 0.301(3) 1 calc R U P B 2
C41C C 0.445(2) 0.5031(7) 1.0355(19) 0.138(7) Uani 0.295(3) 1 d D U P C -3
H41A H 0.506516 0.501747 1.114439 0.207 Uiso 0.295(3) 1 calc R U P C -3
H41B H 0.472487 0.527763 0.996520 0.207 Uiso 0.295(3) 1 calc R U P C -3
H41C H 0.443609 0.472431 0.999695 0.207 Uiso 0.295(3) 1 calc R U P C -3
C40C C 0.308(2) 0.5146(9) 1.029(3) 0.171(9) Uani 0.295(3) 1 d D U P C -3
H40A H 0.310420 0.528394 1.099988 0.205 Uiso 0.295(3) 1 calc R U P C -3
H40B H 0.259491 0.535876 0.965458 0.205 Uiso 0.295(3) 1 calc R U P C -3
C39C C 0.253(3) 0.4652(10) 1.010(3) 0.184(10) Uani 0.295(3) 1 d D U P C -3
H39A H 0.281577 0.450202 0.954790 0.221 Uiso 0.295(3) 1 calc R U P C -3
H39B H 0.297108 0.447906 1.081757 0.221 Uiso 0.295(3) 1 calc R U P C -3
C36C C -0.115(3) 0.4261(14) 0.918(3) 0.215(14) Uani 0.295(3) 1 d D U P C -3
H36A H -0.181700 0.405489 0.865649 0.322 Uiso 0.295(3) 1 calc R U P C -3
H36B H -0.150250 0.458074 0.914967 0.322 Uiso 0.295(3) 1 calc R U P C -3
H36C H -0.087394 0.413643 0.994765 0.322 Uiso 0.295(3) 1 calc R U P C -3
C38C C 0.113(3) 0.4556(15) 0.972(4) 0.230(12) Uani 0.295(3) 1 d D U P C -3
H38A H 0.077022 0.488024 0.960254 0.275 Uiso 0.295(3) 1 calc R U P C -3
H38B H 0.108025 0.445003 1.043017 0.275 Uiso 0.295(3) 1 calc R U P C -3
C37C C 0.004(3) 0.4281(15) 0.886(3) 0.212(12) Uani 0.295(3) 1 d D U P C -3
H37A H 0.033205 0.395502 0.880845 0.255 Uiso 0.295(3) 1 calc R U P C -3
H37B H -0.022203 0.443269 0.811583 0.255 Uiso 0.295(3) 1 calc R U P C -3

loop_
_atom_site_aniso_label
_atom_site_aniso_U_11
_atom_site_aniso_U_22
_atom_site_aniso_U_33
_atom_site_aniso_U_23
_atom_site_aniso_U_13
_atom_site_aniso_U_12
Fe1 0.02067(13) 0.01389(11) 0.02259(13) -0.00008(10) 0.00765(10) 0.00007(10)
O1 0.0305(8) 0.0200(6) 0.0284(7) -0.0062(5) 0.0118(6) -0.0078(5)
O2 0.0363(9) 0.0337(8) 0.0254(8) -0.0027(6) 0.0080(7) 0.0008(7)
O3 0.0240(8) 0.0345(8) 0.0442(10) 0.0049(7) 0.0079(7) 0.0060(6)
N1 0.0219(8) 0.0198(7) 0.0268(8) -0.0017(6) 0.0110(7) -0.0053(6)
N2 0.0163(7) 0.0151(6) 0.0248(8) -0.0033(6) 0.0071(6) -0.0023(5)
N3 0.0298(9) 0.0184(7) 0.0312(9) 0.0004(6) 0.0143(8) 0.0018(6)
C1 0.0226(9) 0.0169(8) 0.0220(9) -0.0007(6) 0.0083(7) -0.0023(6)
C2 0.0203(8) 0.0158(8) 0.0223(9) 0.0000(6) 0.0082(7) -0.0025(6)
C3 0.0156(8) 0.0147(7) 0.0195(8) 0.0000(6) 0.0045(6) -0.0013(6)
C4 0.0172(8) 0.0151(7) 0.0204(8) 0.0002(6) 0.0050(7) -0.0010(6)
C5 0.0217(9) 0.0150(7) 0.0235(9) -0.0013(6) 0.0086(7) -0.0010(6)
C6 0.0305(10) 0.0221(9) 0.0294(10) -0.0009(8) 0.0168(9) -0.0035(7)
C7 0.0383(12) 0.0264(10) 0.0307(11) 0.0033(8) 0.0167(10) -0.0033(8)
C8 0.0432(14) 0.0273(11) 0.0480(15) 0.0075(10) 0.0228(12) -0.0084(10)
C9 0.0327(11) 0.0200(9) 0.0458(14) 0.0005(9) 0.0148(10) -0.0088(8)
C10 0.0225(9) 0.0204(9) 0.0359(11) -0.0013(8) 0.0113(8) -0.0064(7)
C11 0.0180(8) 0.0190(8) 0.0261(9) -0.0040(7) 0.0073(7) -0.0033(6)
C12 0.0235(9) 0.0231(9) 0.0285(10) -0.0077(7) 0.0087(8) -0.0029(7)
C13 0.0265(10) 0.0199(9) 0.0364(11) -0.0083(8) 0.0112(9) 0.0002(7)
C14 0.0222(9) 0.0220(9) 0.0345(11) -0.0051(8) 0.0117(8) 0.0009(7)
C15 0.0192(9) 0.0175(8) 0.0309(10) -0.0008(7) 0.0085(8) 0.0008(6)
C16 0.0185(8) 0.0171(8) 0.0214(8) -0.0018(6) 0.0083(7) -0.0027(6)
C17 0.0212(9) 0.0206(8) 0.0224(9) 0.0005(7) 0.0081(7) -0.0017(7)
C18 0.0282(10) 0.0232(9) 0.0227(9) 0.0026(7) 0.0097(8) -0.0025(7)
C19 0.0258(10) 0.0278(10) 0.0263(10) -0.0012(8) 0.0134(8) -0.0074(8)
C20 0.0196(9) 0.0267(9) 0.0252(9) -0.0045(7) 0.0106(8) -0.0038(7)
C21 0.0200(8) 0.0205(8) 0.0229(9) -0.0023(7) 0.0088(7) -0.0007(6)
C22 0.0209(9) 0.0256(9) 0.0328(11) 0.0089(8) 0.0068(8) 0.0020(7)
C23 0.0221(10) 0.0385(12) 0.0413(13) -0.0018(10) 0.0148(9) -0.0039(9)
C24 0.0263(9) 0.0176(8) 0.0284(10) -0.0032(7) 0.0142(8) -0.0038(7)
C25 0.0328(11) 0.0228(9) 0.0292(10) 0.0008(8) 0.0160(9) -0.0002(8)
C26 0.0432(13) 0.0306(11) 0.0294(11) -0.0007(9) 0.0197(10) -0.0004(9)
C27 0.0425(13) 0.0269(10) 0.0408(13) -0.0078(9) 0.0284(11) -0.0057(9)
C28 0.0295(11) 0.0229(9) 0.0460(13) -0.0107(9) 0.0214(10) -0.0076(8)
C29 0.0233(9) 0.0228(9) 0.0334(11) -0.0074(8) 0.0121(8) -0.0048(7)
C30 0.0428(14) 0.0431(13) 0.0274(11) 0.0048(10) 0.0148(10) 0.0128(11)
C31 0.0334(12) 0.0330(12) 0.0590(17) -0.0111(11) 0.0267(12) -0.0021(9)
C32 0.0256(9) 0.0183(8) 0.0267(10) 0.0024(7) 0.0085(8) 0.0022(7)
C33 0.0281(10) 0.0192(9) 0.0297(10) 0.0018(7) 0.0105(8) 0.0016(7)
C34 0.0424(13) 0.0206(9) 0.0563(16) -0.0066(9) 0.0324(12) -0.0027(9)
C35 0.095(3) 0.0211(12) 0.168(4) -0.0260(18) 0.100(3) -0.0189(14)
C36A 0.043(4) 0.054(4) 0.035(3) 0.000(3) 0.018(3) 0.007(3)
C37A 0.059(5) 0.058(4) 0.059(5) 0.022(4) 0.028(4) 0.016(3)
C38A 0.084(6) 0.059(5) 0.112(7) -0.030(5) 0.045(5) -0.002(4)
C39A 0.045(4) 0.103(6) 0.067(5) -0.049(5) 0.023(4) -0.011(4)
C40A 0.053(4) 0.104(6) 0.057(5) 0.008(5) 0.031(3) 0.038(4)
C41A 0.056(4) 0.048(4) 0.061(4) 0.012(3) 0.044(3) 0.017(3)
C42A 0.047(4) 0.146(10) 0.054(5) -0.040(6) 0.023(4) -0.028(5)
C42B 0.084(8) 0.055(6) 0.085(7) 0.020(5) 0.059(6) 0.027(6)
C36B 0.060(5) 0.032(4) 0.066(5) 0.002(3) 0.047(4) 0.015(4)
C41B 0.061(6) 0.033(4) 0.044(5) 0.005(4) 0.007(4) 0.002(4)
C40B 0.054(5) 0.036(4) 0.049(5) 0.001(3) 0.015(4) 0.016(4)
C39B 0.055(6) 0.079(7) 0.038(5) -0.001(5) 0.009(4) 0.007(5)
C38B 0.069(7) 0.095(8) 0.082(7) -0.016(6) 0.033(5) -0.014(6)
C37B 0.078(6) 0.073(7) 0.079(6) -0.005(5) 0.049(5) -0.010(6)
C41C 0.152(11) 0.091(11) 0.115(13) 0.020(10) -0.007(10) 0.027(10)
C40C 0.176(11) 0.189(11) 0.149(12) 0.012(9) 0.066(9) -0.012(8)
C39C 0.196(11) 0.172(12) 0.177(14) -0.008(9) 0.067(9) 0.005(8)
C36C 0.213(16) 0.22(2) 0.21(2) -0.014(17) 0.082(15) -0.041(15)
C38C 0.217(12) 0.233(15) 0.241(15) -0.002(10) 0.095(9) -0.014(9)
C37C 0.220(13) 0.208(15) 0.213(15) -0.011(10) 0.092(9) -0.006(9)

loop_
_atom_type_symbol
_atom_type_description
_atom_type_scat_dispersion_real
_atom_type_scat_dispersion_imag
_atom_type_scat_source
C C 0.0033 0.0016 'International Tables Vol C Tables 4.2.6.8 and 6.1.1.4'
H H 0.0000 0.0000 'International Tables Vol C Tables 4.2.6.8 and 6.1.1.4'
Fe Fe 0.3463 0.8444 'International Tables Vol C Tables 4.2.6.8 and 6.1.1.4'
N N 0.0061 0.0033 'International Tables Vol C Tables 4.2.6.8 and 6.1.1.4'
O O 0.0106 0.0060 'International Tables Vol C Tables 4.2.6.8 and 6.1.1.4'

loop_
_exptl_crystal_face_index_h
_exptl_crystal_face_index_k
_exptl_crystal_face_index_l
_exptl_crystal_face_perp_dist
-15 6 5 0.0800
-8 34 8 0.0627
15 -6 -5 0.0889
13 -23 -7 0.0992
13 0 -16 0.0309
-12 -4 16 0.0190
11 7 -17 0.0358
-14 11 12 0.0460
-12 -2 16 0.0202
8 -11 -17 0.0519
-3 5 -15 0.1108
12 -17 -14 0.0593
7 -11 11 0.1087
-2 2 18 0.0912
-7 9 18 0.0655
-11 16 15 0.0369
5 34 5 0.1206
3 -37 -7 0.0834
-7 -31 -4 0.0608
-10 -31 6 0.0451
-15 -11 8 0.0443

loop_
_geom_angle_atom_site_label_1
_geom_angle_atom_site_label_2
_geom_angle_atom_site_label_3
_geom_angle
_geom_angle_site_symmetry_1
_geom_angle_site_symmetry_3
_geom_angle_publ_flag
C33 Fe1 C32 89.91(10) . . ?
C33 Fe1 N3 95.32(8) . . ?
C32 Fe1 N3 100.39(9) . . ?
C33 Fe1 C4 101.39(8) . . ?
C32 Fe1 C4 116.73(8) . . ?
N3 Fe1 C4 138.92(8) . . ?
C33 Fe1 C5 103.67(9) . . ?
C32 Fe1 C5 155.13(8) . . ?
N3 Fe1 C5 99.00(7) . . ?
C4 Fe1 C5 40.69(7) . . ?
C33 Fe1 C3 132.38(8) . . ?
C32 Fe1 C3 89.00(8) . . ?
N3 Fe1 C3 131.60(7) . . ?
C4 Fe1 C3 39.81(7) . . ?
C5 Fe1 C3 66.41(7) . . ?
C33 Fe1 C2 166.93(8) . . ?
C32 Fe1 C2 98.26(8) . . ?
N3 Fe1 C2 93.23(7) . . ?
C4 Fe1 C2 65.82(7) . . ?
C5 Fe1 C2 65.14(7) . . ?
C3 Fe1 C2 38.38(6) . . ?
C33 Fe1 C1 135.94(9) . . ?
C32 Fe1 C1 134.14(8) . . ?
N3 Fe1 C1 78.10(7) . . ?
C4 Fe1 C1 63.78(7) . . ?
C5 Fe1 C1 37.32(7) . . ?
C3 Fe1 C1 62.56(7) . . ?
C2 Fe1 C1 37.23(7) . . ?
C2 N1 C6 119.76(17) . . ?
C2 N1 C10 121.41(17) . . ?
C6 N1 C10 112.22(16) . . ?
C3 N2 C11 119.67(15) . . ?
C3 N2 C15 118.25(15) . . ?
C11 N2 C15 113.52(15) . . ?
C34 N3 Fe1 175.4(2) . . ?
O1 C1 C5 127.18(18) . . ?
O1 C1 C2 127.46(18) . . ?
C5 C1 C2 104.91(15) . . ?
O1 C1 Fe1 132.04(14) . . ?
C5 C1 Fe1 60.41(10) . . ?
C2 C1 Fe1 65.76(10) . . ?
N1 C2 C3 125.97(17) . . ?
N1 C2 C1 124.57(16) . . ?
C3 C2 C1 108.05(16) . . ?
N1 C2 Fe1 131.14(14) . . ?
C3 C2 Fe1 68.17(10) . . ?
C1 C2 Fe1 77.01(11) . . ?
N2 C3 C4 128.02(16) . . ?
N2 C3 C2 123.98(16) . . ?
C4 C3 C2 108.00(15) . . ?
N2 C3 Fe1 126.17(13) . . ?
C4 C3 Fe1 66.09(10) . . ?
C2 C3 Fe1 73.45(10) . . ?
C3 C4 C5 107.98(15) . . ?
C3 C4 C16 126.96(16) . . ?
C5 C4 C16 122.52(17) . . ?
C3 C4 Fe1 74.10(10) . . ?
C5 C4 Fe1 71.09(11) . . ?
C16 C4 Fe1 134.66(13) . . ?
C4 C5 C1 108.99(16) . . ?
C4 C5 C24 125.66(17) . . ?
C1 C5 C24 121.98(17) . . ?
C4 C5 Fe1 68.22(11) . . ?
C1 C5 Fe1 82.27(12) . . ?
C24 C5 Fe1 132.46(14) . . ?
N1 C6 C7 111.42(17) . . ?
C8 C7 C6 110.3(2) . . ?
C9 C8 C7 110.49(19) . . ?
C8 C9 C10 110.76(19) . . ?
N1 C10 C9 112.53(18) . . ?
N2 C11 C12 109.71(16) . . ?
C11 C12 C13 110.74(18) . . ?
C12 C13 C14 110.51(16) . . ?
C15 C14 C13 111.06(17) . . ?
N2 C15 C14 110.53(17) . . ?
C21 C16 C17 119.02(17) . . ?
C21 C16 C4 120.87(17) . . ?
C17 C16 C4 119.97(16) . . ?
C18 C17 C16 118.33(18) . . ?
C18 C17 C22 117.93(18) . . ?
C16 C17 C22 123.74(17) . . ?
C19 C18 C17 121.57(19) . . ?
C18 C19 C20 120.80(18) . . ?
C19 C20 C21 117.63(18) . . ?
C19 C20 C23 121.40(19) . . ?
C21 C20 C23 120.95(19) . . ?
C20 C21 C16 122.64(18) . . ?
C29 C24 C25 119.00(19) . . ?
C29 C24 C5 121.84(19) . . ?
C25 C24 C5 119.12(18) . . ?
C26 C25 C24 118.2(2) . . ?
C26 C25 C30 119.9(2) . . ?
C24 C25 C30 121.95(19) . . ?
C27 C26 C25 122.1(2) . . ?
C26 C27 C28 120.2(2) . . ?
C27 C28 C29 118.2(2) . . ?
C27 C28 C31 121.0(2) . . ?
C29 C28 C31 120.8(2) . . ?
C24 C29 C28 122.3(2) . . ?
O2 C32 Fe1 176.32(19) . . ?
O3 C33 Fe1 175.7(2) . . ?
N3 C34 C35 178.8(3) . . ?
C37A C36A C41A 120.0 . . ?
C37A C36A C42A 118.1(7) . . ?
C41A C36A C42A 121.9(7) . . ?
C36A C37A C38A 120.0 . . ?
C37A C38A C39A 120.0 . . ?
C40A C39A C38A 120.0 . . ?
C39A C40A C41A 120.0 . . ?
C40A C41A C36A 120.0 . . ?
C41B C36B C37B 120.0 . . ?
C41B C36B C42B 126.7(9) . . ?
C37B C36B C42B 113.2(9) . . ?
C36B C41B C40B 120.0 . . ?
C41B C40B C39B 120.0 . . ?
C38B C39B C40B 120.0 . . ?
C39B C38B C37B 120.0 . . ?
C38B C37B C36B 120.0 . . ?
C39C C40C C41C 98.4(18) . . ?
C38C C39C C40C 123(3) . . ?
C39C C38C C37C 142(3) . . ?
C38C C37C C36C 111(2) . . ?

loop_
_geom_bond_atom_site_label_1
_geom_bond_atom_site_label_2
_geom_bond_distance
_geom_bond_site_symmetry_2
_geom_bond_publ_flag
Fe1 C33 1.782(2) . ?
Fe1 C32 1.784(2) . ?
Fe1 N3 1.9456(17) . ?
Fe1 C4 2.0602(18) . ?
Fe1 C5 2.099(2) . ?
Fe1 C3 2.1675(18) . ?
Fe1 C2 2.2381(19) . ?
Fe1 C1 2.392(2) . ?
O1 C1 1.239(2) . ?
O2 C32 1.146(3) . ?
O3 C33 1.153(3) . ?
N1 C2 1.385(2) . ?
N1 C6 1.460(3) . ?
N1 C10 1.468(3) . ?
N2 C3 1.387(2) . ?
N2 C11 1.465(2) . ?
N2 C15 1.476(2) . ?
N3 C34 1.136(3) . ?
C1 C5 1.463(3) . ?
C1 C2 1.485(3) . ?
C2 C3 1.450(2) . ?
C3 C4 1.443(3) . ?
C4 C5 1.446(3) . ?
C4 C16 1.495(3) . ?
C5 C24 1.493(3) . ?
C6 C7 1.537(3) . ?
C7 C8 1.532(3) . ?
C8 C9 1.523(4) . ?
C9 C10 1.526(3) . ?
C11 C12 1.526(3) . ?
C12 C13 1.526(3) . ?
C13 C14 1.530(3) . ?
C14 C15 1.521(3) . ?
C16 C21 1.398(3) . ?
C16 C17 1.407(3) . ?
C17 C18 1.397(3) . ?
C17 C22 1.509(3) . ?
C18 C19 1.389(3) . ?
C19 C20 1.391(3) . ?
C20 C21 1.393(3) . ?
C20 C23 1.503(3) . ?
C24 C29 1.394(3) . ?
C24 C25 1.403(3) . ?
C25 C26 1.397(3) . ?
C25 C30 1.503(3) . ?
C26 C27 1.383(4) . ?
C27 C28 1.384(4) . ?
C28 C29 1.398(3) . ?
C28 C31 1.505(3) . ?
C34 C35 1.459(3) . ?
C36A C37A 1.3900 . ?
C36A C41A 1.3900 . ?
C36A C42A 1.466(10) . ?
C37A C38A 1.3900 . ?
C38A C39A 1.3900 . ?
C39A C40A 1.3900 . ?
C40A C41A 1.3900 . ?
C42B C36B 1.421(14) . ?
C36B C41B 1.3900 . ?
C36B C37B 1.3900 . ?
C41B C40B 1.3900 . ?
C40B C39B 1.3900 . ?
C39B C38B 1.3900 . ?
C38B C37B 1.3900 . ?
C41C C40C 1.538(18) . ?
C40C C39C 1.504(18) . ?
C39C C38C 1.464(18) . ?
C36C C37C 1.540(19) . ?
C38C C37C 1.506(18) . ?

loop_
_geom_torsion_atom_site_label_1
_geom_torsion_atom_site_label_2
_geom_torsion_atom_site_label_3
_geom_torsion_atom_site_label_4
_geom_torsion
_geom_torsion_site_symmetry_1
_geom_torsion_site_symmetry_2
_geom_torsion_site_symmetry_3
_geom_torsion_site_symmetry_4
_geom_torsion_publ_flag
C6 N1 C2 C3 53.8(3) . . . . ?
C10 N1 C2 C3 -156.96(19) . . . . ?
C6 N1 C2 C1 -141.43(19) . . . . ?
C10 N1 C2 C1 7.8(3) . . . . ?
C6 N1 C2 Fe1 -37.6(3) . . . . ?
C10 N1 C2 Fe1 111.7(2) . . . . ?
O1 C1 C2 N1 5.9(3) . . . . ?
C5 C1 C2 N1 178.52(18) . . . . ?
Fe1 C1 C2 N1 131.37(19) . . . . ?
O1 C1 C2 C3 172.99(19) . . . . ?
C5 C1 C2 C3 -14.4(2) . . . . ?
Fe1 C1 C2 C3 -61.54(12) . . . . ?
O1 C1 C2 Fe1 -125.5(2) . . . . ?
C5 C1 C2 Fe1 47.15(13) . . . . ?
C11 N2 C3 C4 20.1(3) . . . . ?
C15 N2 C3 C4 -125.7(2) . . . . ?
C11 N2 C3 C2 -159.99(18) . . . . ?
C15 N2 C3 C2 54.2(3) . . . . ?
C11 N2 C3 Fe1 -66.1(2) . . . . ?
C15 N2 C3 Fe1 148.02(14) . . . . ?
N1 C2 C3 N2 -3.0(3) . . . . ?
C1 C2 C3 N2 -169.83(17) . . . . ?
Fe1 C2 C3 N2 122.83(18) . . . . ?
N1 C2 C3 C4 176.96(18) . . . . ?
C1 C2 C3 C4 10.1(2) . . . . ?
Fe1 C2 C3 C4 -57.24(12) . . . . ?
N1 C2 C3 Fe1 -125.8(2) . . . . ?
C1 C2 C3 Fe1 67.34(13) . . . . ?
N2 C3 C4 C5 178.31(18) . . . . ?
C2 C3 C4 C5 -1.6(2) . . . . ?
Fe1 C3 C4 C5 -63.47(13) . . . . ?
N2 C3 C4 C16 16.2(3) . . . . ?
C2 C3 C4 C16 -163.70(18) . . . . ?
Fe1 C3 C4 C16 134.45(19) . . . . ?
N2 C3 C4 Fe1 -118.22(19) . . . . ?
C2 C3 C4 Fe1 61.85(13) . . . . ?
C3 C4 C5 C1 -7.6(2) . . . . ?
C16 C4 C5 C1 155.40(17) . . . . ?
Fe1 C4 C5 C1 -73.10(14) . . . . ?
C3 C4 C5 C24 -167.11(18) . . . . ?
C16 C4 C5 C24 -4.1(3) . . . . ?
Fe1 C4 C5 C24 127.4(2) . . . . ?
C3 C4 C5 Fe1 65.45(13) . . . . ?
C16 C4 C5 Fe1 -131.51(18) . . . . ?
O1 C1 C5 C4 -173.87(19) . . . . ?
C2 C1 C5 C4 13.5(2) . . . . ?
Fe1 C1 C5 C4 63.72(13) . . . . ?
O1 C1 C5 C24 -13.5(3) . . . . ?
C2 C1 C5 C24 173.84(17) . . . . ?
Fe1 C1 C5 C24 -135.92(19) . . . . ?
O1 C1 C5 Fe1 122.4(2) . . . . ?
C2 C1 C5 Fe1 -50.24(13) . . . . ?
C2 N1 C6 C7 94.9(2) . . . . ?
C10 N1 C6 C7 -57.0(2) . . . . ?
N1 C6 C7 C8 56.3(2) . . . . ?
C6 C7 C8 C9 -54.5(3) . . . . ?
C7 C8 C9 C10 53.4(3) . . . . ?
C2 N1 C10 C9 -95.2(2) . . . . ?
C6 N1 C10 C9 56.2(2) . . . . ?
C8 C9 C10 N1 -54.1(3) . . . . ?
C3 N2 C11 C12 153.88(17) . . . . ?
C15 N2 C11 C12 -58.8(2) . . . . ?
N2 C11 C12 C13 56.7(2) . . . . ?
C11 C12 C13 C14 -55.0(2) . . . . ?
C12 C13 C14 C15 53.7(2) . . . . ?
C3 N2 C15 C14 -154.43(17) . . . . ?
C11 N2 C15 C14 57.7(2) . . . . ?
C13 C14 C15 N2 -54.1(2) . . . . ?
C3 C4 C16 C21 -123.4(2) . . . . ?
C5 C4 C16 C21 76.9(2) . . . . ?
Fe1 C4 C16 C21 -18.2(3) . . . . ?
C3 C4 C16 C17 61.0(3) . . . . ?
C5 C4 C16 C17 -98.6(2) . . . . ?
Fe1 C4 C16 C17 166.22(15) . . . . ?
C21 C16 C17 C18 0.3(3) . . . . ?
C4 C16 C17 C18 175.93(18) . . . . ?
C21 C16 C17 C22 179.90(19) . . . . ?
C4 C16 C17 C22 -4.5(3) . . . . ?
C16 C17 C18 C19 0.6(3) . . . . ?
C22 C17 C18 C19 -179.1(2) . . . . ?
C17 C18 C19 C20 -0.4(3) . . . . ?
C18 C19 C20 C21 -0.7(3) . . . . ?
C18 C19 C20 C23 177.9(2) . . . . ?
C19 C20 C21 C16 1.6(3) . . . . ?
C23 C20 C21 C16 -176.99(19) . . . . ?
C17 C16 C21 C20 -1.4(3) . . . . ?
C4 C16 C21 C20 -177.00(18) . . . . ?
C4 C5 C24 C29 -87.5(3) . . . . ?
C1 C5 C24 C29 115.5(2) . . . . ?
Fe1 C5 C24 C29 4.7(3) . . . . ?
C4 C5 C24 C25 94.6(2) . . . . ?
C1 C5 C24 C25 -62.4(3) . . . . ?
Fe1 C5 C24 C25 -173.28(15) . . . . ?
C29 C24 C25 C26 1.7(3) . . . . ?
C5 C24 C25 C26 179.70(19) . . . . ?
C29 C24 C25 C30 -178.3(2) . . . . ?
C5 C24 C25 C30 -0.2(3) . . . . ?
C24 C25 C26 C27 -1.1(3) . . . . ?
C30 C25 C26 C27 178.8(2) . . . . ?
C25 C26 C27 C28 -0.1(4) . . . . ?
C26 C27 C28 C29 0.7(3) . . . . ?
C26 C27 C28 C31 -178.6(2) . . . . ?
C25 C24 C29 C28 -1.1(3) . . . . ?
C5 C24 C29 C28 -179.08(18) . . . . ?
C27 C28 C29 C24 -0.1(3) . . . . ?
C31 C28 C29 C24 179.2(2) . . . . ?
C41A C36A C37A C38A 0.0 . . . . ?
C42A C36A C37A C38A 179.1(7) . . . . ?
C36A C37A C38A C39A 0.0 . . . . ?
C37A C38A C39A C40A 0.0 . . . . ?
C38A C39A C40A C41A 0.0 . . . . ?
C39A C40A C41A C36A 0.0 . . . . ?
C37A C36A C41A C40A 0.0 . . . . ?
C42A C36A C41A C40A -179.1(7) . . . . ?
C37B C36B C41B C40B 0.0 . . . . ?
C42B C36B C41B C40B -176.3(10) . . . . ?
C36B C41B C40B C39B 0.0 . . . . ?
C41B C40B C39B C38B 0.0 . . . . ?
C40B C39B C38B C37B 0.0 . . . . ?
C39B C38B C37B C36B 0.0 . . . . ?
C41B C36B C37B C38B 0.0 . . . . ?
C42B C36B C37B C38B 176.7(9) . . . . ?
C41C C40C C39C C38C -166(3) . . . . ?
C40C C39C C38C C37C 130(6) . . . . ?
C39C C38C C37C C36C 165(5) . . . . ?

loop_
_exptl_oxdiff_crystal_face_indexfrac_h
_exptl_oxdiff_crystal_face_indexfrac_k
_exptl_oxdiff_crystal_face_indexfrac_l
_exptl_oxdiff_crystal_face_x
_exptl_oxdiff_crystal_face_y
_exptl_oxdiff_crystal_face_z
-15.4373 5.8424 4.6887 -0.0092 -0.3955 0.9184
-7.6384 33.5485 7.5454 0.0151 0.5374 0.8432
15.4248 -6.1903 -4.7449 0.0090 0.3868 -0.9221
12.9314 -22.7282 -6.9673 -0.0037 -0.0951 -0.9955
12.8985 0.3909 -15.6385 -0.6816 0.1629 -0.7133
-11.8664 -4.4565 16.3922 0.7728 -0.1849 0.6071
11.1333 6.8515 -16.6863 -0.8201 0.1963 -0.5375
-14.3693 10.9764 11.8370 0.3533 -0.0838 0.9317
-12.4454 -2.3042 16.0323 0.7262 -0.1736 0.6652
7.7188 -10.9161 -17.4685 -0.7559 -0.3137 -0.5746
-3.4440 5.3831 -14.6095 -0.8970 -0.3712 0.2400
11.5828 -16.6520 -14.3546 -0.4810 -0.2001 -0.8536
7.0923 -10.6490 11.0036 0.7959 0.3291 -0.5082
-1.9475 2.4545 17.5128 0.9127 0.3782 0.1546
-6.7008 9.4169 17.7659 0.7995 0.3317 0.5007
-11.2412 16.1403 14.8293 0.5163 0.2147 0.8290
4.6396 34.3826 4.7433 0.0256 0.9829 0.1822
2.6114 -36.9084 -6.8915 -0.0202 -0.7915 -0.6108
-7.3435 -31.1538 -3.5536 -0.0262 -0.9996 0.0066
-9.6215 -31.3259 6.0829 0.4724 -0.8705 0.1383
-15.1542 -10.6358 8.3607 0.3399 -0.6274 0.7006
